data_7225953
loop_
_publ_author_name
'Cai, Yan'
'Li, Yuming'
'Zhang, Minxuan'
'Fu, Jiaxin'
'Miao, Zhiwei'

_publ_section_title
;
 Regioselective BF3&#x00B7;Et2O-catalyzed C-H Functionalization of Indoles
 and Pyrrole with Reaction of \a-Diazophosphonates
;
_journal_name_full 'RSC Adv.'
_journal_paper_doi 10.1039/C6RA15329A
_journal_year 2016
_chemical_formula_sum 'C23 H25 N2 O5 P'
_chemical_formula_weight 440.42
_chemical_name_systematic
; 
 ? 
;
_space_group_IT_number 61
_symmetry_cell_setting orthorhombic
_symmetry_space_group_name_Hall '-P 2ac 2ab'
_symmetry_space_group_name_H-M 'P b c a'
_atom_sites_solution_hydrogens geom
_atom_sites_solution_primary direct
_atom_sites_solution_secondary difmap
_audit_creation_method SHELXL-97
_audit_update_record
;
2014-01-20 deposited with the CCDC.
2016-07-15 downloaded from the CCDC.
;
_cell_angle_alpha 90.00
_cell_angle_beta 90.00
_cell_angle_gamma 90.00
_cell_formula_units_Z 8
_cell_length_a 14.067(3)
_cell_length_b 17.217(3)
_cell_length_c 18.001(4)
_cell_measurement_reflns_used 9902
_cell_measurement_temperature 173(2)
_cell_measurement_theta_max 27.8804
_cell_measurement_theta_min 2.1821
_cell_volume 4359.7(15)
_computing_cell_refinement crystalclear
_computing_data_collection crystalclear
_computing_data_reduction crystalclear
_computing_molecular_graphics 'Bruker SHELXTL'
_computing_publication_material 'Bruker SHELXTL'
_computing_structure_refinement 'SHELXL-97 (Sheldrick, 1997)'
_computing_structure_solution 'SHELXS-97 (Sheldrick, 1990)'
_diffrn_ambient_temperature 173(2)
_diffrn_measured_fraction_theta_full 0.987
_diffrn_measured_fraction_theta_max 0.987
_diffrn_measurement_device_type 'rigaku saturn'
_diffrn_measurement_method '\w scans'
_diffrn_radiation_monochromator confocal
_diffrn_radiation_source 'rotating anode'
_diffrn_radiation_type MoK\a
_diffrn_radiation_wavelength 0.71073
_diffrn_reflns_av_R_equivalents 0.1935
_diffrn_reflns_av_sigmaI/netI 0.0932
_diffrn_reflns_limit_h_max 16
_diffrn_reflns_limit_h_min -16
_diffrn_reflns_limit_k_max 20
_diffrn_reflns_limit_k_min -20
_diffrn_reflns_limit_l_max 21
_diffrn_reflns_limit_l_min -21
_diffrn_reflns_number 33067
_diffrn_reflns_theta_full 25.02
_diffrn_reflns_theta_max 25.02
_diffrn_reflns_theta_min 2.19
_diffrn_standards_decay_% 0
_diffrn_standards_interval_count 0
_diffrn_standards_interval_time 0
_diffrn_standards_number 0
_exptl_absorpt_coefficient_mu 0.164
_exptl_absorpt_correction_T_max 0.9806
_exptl_absorpt_correction_T_min 0.9680
_exptl_absorpt_correction_type multi-scan
_exptl_absorpt_process_details crystalclear
_exptl_crystal_density_diffrn 1.342
_exptl_crystal_density_method 'not measured'
_exptl_crystal_F_000 1856
_exptl_crystal_size_max 0.20
_exptl_crystal_size_mid 0.18
_exptl_crystal_size_min 0.12
_refine_diff_density_max 0.301
_refine_diff_density_min -0.416
_refine_diff_density_rms 0.079
_refine_ls_extinction_coef 0.0096(15)
_refine_ls_extinction_expression Fc^*^=kFc[1+0.001xFc^2^\l^3^/sin(2\q)]^-1/4^
_refine_ls_extinction_method SHELXL
_refine_ls_goodness_of_fit_ref 1.025
_refine_ls_hydrogen_treatment mixed
_refine_ls_matrix_type full
_refine_ls_number_parameters 312
_refine_ls_number_reflns 3797
_refine_ls_number_restraints 103
_refine_ls_restrained_S_all 1.035
_refine_ls_R_factor_all 0.1314
_refine_ls_R_factor_gt 0.0992
_refine_ls_shift/su_max 0.004
_refine_ls_shift/su_mean 0.000
_refine_ls_structure_factor_coef Fsqd
_refine_ls_weighting_details 'calc w=1/[\s^2^(Fo^2^)+(0.1381P)^2^+1.9077P] where P=(Fo^2^+2Fc^2^)/3'
_refine_ls_weighting_scheme calc
_refine_ls_wR_factor_gt 0.2308
_refine_ls_wR_factor_ref 0.2509
_reflns_number_gt 2736
_reflns_number_total 3797
_reflns_threshold_expression >2sigma(I)
_cod_data_source_file c6ra15329a2.cif
_cod_data_source_block r140114a1
_cod_depositor_comments
;
The following automatic conversions were performed:

'_symmetry_cell_setting' value 'Orthorhombic' changed to
'orthorhombic' according to
/usr/data/users/saulius/crontab/automatic-downloads/rss-feeds/RSC/lib/dictionaries/cif_core.dic
dictionary named 'cif_core.dic' version 2.4.2 from 2011-04-26.

'_exptl_absorpt_correction_type' value 'MULTI-SCAN' changed to
'multi-scan' according to
/usr/data/users/saulius/crontab/automatic-downloads/rss-feeds/RSC/lib/dictionaries/cif_core.dic
dictionary named 'cif_core.dic' version 2.4.2 from 2011-04-26.

Automatic conversion script
Id: cif_fix_values 4268 2015-11-12 08:31:59Z antanas 
;
_cod_original_sg_symbol_H-M Pbca
_cod_database_code 7225953

loop_
_symmetry_equiv_pos_as_xyz
'x, y, z'
'-x+1/2, -y, z+1/2'
'x+1/2, -y+1/2, -z'
'-x, y+1/2, -z+1/2'
'-x, -y, -z'
'x-1/2, y, -z-1/2'
'-x-1/2, y-1/2, z'
'x, -y-1/2, z-1/2'

loop_
_atom_site_label
_atom_site_type_symbol
_atom_site_fract_x
_atom_site_fract_y
_atom_site_fract_z
_atom_site_U_iso_or_equiv
_atom_site_adp_type
_atom_site_occupancy
_atom_site_symmetry_multiplicity
_atom_site_calc_flag
_atom_site_refinement_flags
_atom_site_disorder_assembly
_atom_site_disorder_group
P1 P -0.02067(8) 0.35192(8) 0.09119(7) 0.0518(4) Uani 1 1 d D . .
O1 O 0.2567(3) 0.2437(3) 0.0736(2) 0.0865(13) Uani 1 1 d . . .
O2 O 0.1365(2) 0.39047(18) 0.2649(2) 0.0584(9) Uani 1 1 d . . .
O3 O -0.0028(3) 0.3062(3) 0.02239(18) 0.0898(15) Uani 1 1 d . A .
O5 O -0.12408(19) 0.38569(16) 0.09734(16) 0.0437(7) Uani 1 1 d . A .
N1 N 0.1729(2) 0.30319(19) 0.16971(18) 0.0433(9) Uani 1 1 d . A .
N2 N 0.0714(3) 0.1885(2) 0.3803(2) 0.0448(9) Uani 1 1 d D A .
H2 H 0.046(3) 0.183(3) 0.4257(12) 0.054 Uiso 1 1 d D . .
C1 C 0.2470(3) 0.2948(3) 0.1182(3) 0.0588(13) Uani 1 1 d . . .
C2 C 0.3155(3) 0.3596(3) 0.1341(3) 0.0617(14) Uani 1 1 d . . .
C3 C 0.4006(4) 0.3772(4) 0.0982(4) 0.090(2) Uani 1 1 d . . .
H3A H 0.4229 0.3492 0.0562 0.108 Uiso 1 1 calc R . .
C4 C 0.4508(5) 0.4400(5) 0.1294(6) 0.115(3) Uani 1 1 d . . .
H4A H 0.5103 0.4542 0.1085 0.138 Uiso 1 1 calc R . .
C5 C 0.4164(5) 0.4816(4) 0.1893(6) 0.105(3) Uani 1 1 d . . .
H5A H 0.4525 0.5241 0.2077 0.126 Uiso 1 1 calc R . .
C6 C 0.3315(4) 0.4633(3) 0.2233(4) 0.0822(19) Uani 1 1 d . . .
H6 H 0.3084 0.4916 0.2649 0.099 Uiso 1 1 calc R . .
C7 C 0.2816(3) 0.4011(3) 0.1931(3) 0.0611(14) Uani 1 1 d . . .
C8 C 0.1887(3) 0.3675(2) 0.2165(3) 0.0470(10) Uani 1 1 d . . .
C9 C 0.0894(3) 0.2506(2) 0.1834(2) 0.0381(9) Uani 1 1 d . . .
C10 C 0.0884(3) 0.1817(3) 0.1273(2) 0.0487(11) Uani 1 1 d . A .
H10A H 0.1469 0.1513 0.1327 0.073 Uiso 1 1 calc R . .
H10B H 0.0843 0.2021 0.0765 0.073 Uiso 1 1 calc R . .
H10C H 0.0333 0.1485 0.1372 0.073 Uiso 1 1 calc R . .
C11 C -0.0024(3) 0.2982(2) 0.1754(2) 0.0366(9) Uani 1 1 d . A .
H11A H -0.0050 0.3354 0.2173 0.044 Uiso 1 1 calc R . .
H11B H -0.0567 0.2621 0.1814 0.044 Uiso 1 1 calc R . .
O4 O 0.0471(4) 0.4200(3) 0.0803(4) 0.0479(15) Uani 0.594(8) 1 d PDU A 1
C12 C 0.0295(6) 0.4882(5) 0.1250(5) 0.0552(19) Uani 0.594(8) 1 d PDU A 1
H12A H 0.0338 0.4754 0.1785 0.066 Uiso 0.594(8) 1 calc PR A 1
H12B H -0.0346 0.5093 0.1147 0.066 Uiso 0.594(8) 1 calc PR A 1
C13 C 0.1064(9) 0.5477(9) 0.1036(10) 0.056(3) Uani 0.594(8) 1 d PDU A 1
H13A H 0.0980 0.5950 0.1331 0.084 Uiso 0.594(8) 1 calc PR A 1
H13B H 0.1008 0.5602 0.0507 0.084 Uiso 0.594(8) 1 calc PR A 1
H13C H 0.1694 0.5256 0.1135 0.084 Uiso 0.594(8) 1 calc PR A 1
O4' O 0.0336(6) 0.4329(4) 0.1212(5) 0.051(2) Uani 0.406(8) 1 d PDU A 2
C12' C 0.0444(8) 0.5025(6) 0.0761(7) 0.052(2) Uani 0.406(8) 1 d PDU A 2
H12C H -0.0135 0.5349 0.0805 0.062 Uiso 0.406(8) 1 calc PR A 2
H12D H 0.0519 0.4876 0.0233 0.062 Uiso 0.406(8) 1 calc PR A 2
C13' C 0.1310(16) 0.5496(17) 0.1009(19) 0.075(5) Uani 0.406(8) 1 d PDU A 2
H13D H 0.1373 0.5958 0.0695 0.112 Uiso 0.406(8) 1 calc PR A 2
H13E H 0.1884 0.5176 0.0963 0.112 Uiso 0.406(8) 1 calc PR A 2
H13F H 0.1229 0.5655 0.1528 0.112 Uiso 0.406(8) 1 calc PR A 2
C14 C -0.2051(3) 0.3346(3) 0.0881(3) 0.0564(12) Uani 1 1 d . . .
H14A H -0.2191 0.3079 0.1356 0.068 Uiso 1 1 calc R A .
H14B H -0.1907 0.2946 0.0502 0.068 Uiso 1 1 calc R . .
C15 C -0.2894(3) 0.3816(3) 0.0643(3) 0.0647(14) Uani 1 1 d . A .
H15A H -0.3442 0.3472 0.0572 0.097 Uiso 1 1 calc R . .
H15B H -0.2749 0.4081 0.0174 0.097 Uiso 1 1 calc R . .
H15C H -0.3042 0.4202 0.1025 0.097 Uiso 1 1 calc R . .
C16 C 0.0994(3) 0.2193(2) 0.2615(2) 0.0344(9) Uani 1 1 d . A .
C17 C 0.0362(3) 0.2237(2) 0.3179(2) 0.0421(10) Uani 1 1 d . . .
H17A H -0.0243 0.2480 0.3147 0.051 Uiso 1 1 calc R A .
C18 C 0.1605(3) 0.1610(2) 0.3654(2) 0.0406(10) Uani 1 1 d . . .
C19 C 0.2245(4) 0.1226(2) 0.4117(2) 0.0505(11) Uani 1 1 d . A .
H19A H 0.2091 0.1112 0.4619 0.061 Uiso 1 1 calc R . .
C20 C 0.3113(4) 0.1016(3) 0.3815(3) 0.0560(12) Uani 1 1 d . . .
H20A H 0.3567 0.0756 0.4116 0.067 Uiso 1 1 calc R A .
C21 C 0.3331(3) 0.1180(3) 0.3077(3) 0.0529(12) Uani 1 1 d . A .
H21A H 0.3930 0.1023 0.2885 0.064 Uiso 1 1 calc R . .
C22 C 0.2702(3) 0.1565(2) 0.2615(2) 0.0427(10) Uani 1 1 d . . .
H22A H 0.2864 0.1675 0.2114 0.051 Uiso 1 1 calc R A .
C23 C 0.1814(3) 0.1788(2) 0.2909(2) 0.0351(9) Uani 1 1 d . A .

loop_
_atom_site_aniso_label
_atom_site_aniso_U_11
_atom_site_aniso_U_22
_atom_site_aniso_U_33
_atom_site_aniso_U_23
_atom_site_aniso_U_13
_atom_site_aniso_U_12
P1 0.0411(7) 0.0624(8) 0.0520(8) 0.0253(6) 0.0031(5) 0.0055(6)
O1 0.082(3) 0.098(3) 0.079(3) -0.001(2) 0.038(2) 0.001(2)
O2 0.0549(19) 0.0509(18) 0.069(2) -0.0098(16) 0.0014(17) -0.0023(15)
O3 0.086(3) 0.151(4) 0.0322(19) 0.022(2) 0.0176(17) 0.054(3)
O5 0.0401(16) 0.0414(16) 0.0496(18) 0.0071(12) -0.0046(12) 0.0005(12)
N1 0.0392(18) 0.0450(19) 0.046(2) 0.0090(16) 0.0068(15) 0.0003(15)
N2 0.051(2) 0.049(2) 0.0343(19) 0.0080(16) 0.0080(16) -0.0004(17)
C1 0.051(3) 0.064(3) 0.061(3) 0.015(3) 0.015(2) 0.010(2)
C2 0.045(2) 0.057(3) 0.083(4) 0.037(3) 0.005(3) 0.002(2)
C3 0.046(3) 0.090(4) 0.134(6) 0.061(4) 0.016(3) 0.006(3)
C4 0.044(3) 0.103(6) 0.199(9) 0.097(6) -0.010(5) -0.008(4)
C5 0.052(4) 0.071(4) 0.192(9) 0.066(5) -0.036(4) -0.016(3)
C6 0.054(3) 0.054(3) 0.139(6) 0.033(3) -0.036(3) -0.013(3)
C7 0.041(2) 0.051(3) 0.091(4) 0.028(3) -0.011(2) 0.001(2)
C8 0.042(2) 0.039(2) 0.059(3) 0.008(2) -0.004(2) -0.0018(19)
C9 0.040(2) 0.0370(19) 0.037(2) 0.0012(16) 0.0041(17) -0.0048(17)
C10 0.058(3) 0.048(2) 0.040(2) -0.0042(19) 0.0009(19) 0.004(2)
C11 0.039(2) 0.0361(19) 0.035(2) 0.0023(16) 0.0028(16) -0.0001(16)
O4 0.045(3) 0.049(3) 0.049(3) 0.017(3) 0.013(2) -0.001(2)
C12 0.055(3) 0.056(4) 0.055(4) 0.005(4) 0.003(3) -0.008(3)
C13 0.046(5) 0.052(5) 0.069(5) 0.015(4) -0.014(5) -0.007(4)
O4' 0.049(4) 0.048(4) 0.056(4) 0.027(4) -0.001(4) -0.008(3)
C12' 0.054(4) 0.044(4) 0.058(4) 0.012(4) -0.008(4) -0.006(4)
C13' 0.066(9) 0.073(8) 0.085(8) 0.013(6) -0.008(7) -0.013(7)
C14 0.047(3) 0.047(2) 0.075(3) -0.006(2) -0.011(2) -0.007(2)
C15 0.043(3) 0.083(4) 0.068(3) -0.006(3) -0.008(2) 0.003(3)
C16 0.042(2) 0.0312(18) 0.030(2) -0.0008(15) 0.0030(16) 0.0002(16)
C17 0.044(2) 0.042(2) 0.040(2) 0.0065(18) 0.0040(18) 0.0050(18)
C18 0.050(2) 0.034(2) 0.037(2) 0.0005(16) -0.0010(18) -0.0068(17)
C19 0.069(3) 0.043(2) 0.039(2) 0.0058(18) -0.013(2) -0.009(2)
C20 0.058(3) 0.045(2) 0.066(3) 0.012(2) -0.022(2) 0.000(2)
C21 0.040(2) 0.057(3) 0.061(3) -0.004(2) -0.009(2) 0.011(2)
C22 0.041(2) 0.042(2) 0.045(2) -0.0019(18) 0.0012(18) -0.0006(18)
C23 0.041(2) 0.0281(17) 0.037(2) -0.0040(15) 0.0002(16) -0.0015(16)

loop_
_atom_type_symbol
_atom_type_description
_atom_type_scat_dispersion_real
_atom_type_scat_dispersion_imag
_atom_type_scat_source
C C 0.0033 0.0016 'International Tables Vol C Tables 4.2.6.8 and 6.1.1.4'
H H 0.0000 0.0000 'International Tables Vol C Tables 4.2.6.8 and 6.1.1.4'
N N 0.0061 0.0033 'International Tables Vol C Tables 4.2.6.8 and 6.1.1.4'
O O 0.0106 0.0060 'International Tables Vol C Tables 4.2.6.8 and 6.1.1.4'
P P 0.1023 0.0942 'International Tables Vol C Tables 4.2.6.8 and 6.1.1.4'

loop_
_geom_angle_atom_site_label_1
_geom_angle_atom_site_label_2
_geom_angle_atom_site_label_3
_geom_angle
O3 P1 O4 101.2(3)
O3 P1 O5 114.3(2)
O4 P1 O5 107.7(2)
O3 P1 O4' 129.1(4)
O4 P1 O4' 28.2(3)
O5 P1 O4' 95.2(4)
O3 P1 C11 113.9(2)
O4 P1 C11 114.6(3)
O5 P1 C11 105.33(17)
O4' P1 C11 95.2(3)
C14 O5 P1 119.7(3)
C1 N1 C8 111.0(4)
C1 N1 C9 128.8(4)
C8 N1 C9 119.9(3)
C18 N2 C17 108.9(3)
O1 C1 N1 127.1(5)
O1 C1 C2 126.8(5)
N1 C1 C2 106.0(4)
C7 C2 C3 123.2(6)
C7 C2 C1 108.2(4)
C3 C2 C1 128.7(6)
C2 C3 C4 114.4(7)
C5 C4 C3 122.3(6)
C6 C5 C4 122.0(7)
C5 C6 C7 116.1(8)
C2 C7 C6 122.0(5)
C2 C7 C8 108.9(4)
C6 C7 C8 129.2(6)
O2 C8 N1 126.4(4)
O2 C8 C7 127.6(4)
N1 C8 C7 105.9(4)
N1 C9 C16 107.1(3)
N1 C9 C11 108.6(3)
C16 C9 C11 110.8(3)
N1 C9 C10 111.1(3)
C16 C9 C10 109.5(3)
C11 C9 C10 109.7(3)
C9 C11 P1 118.4(3)
C12 O4 P1 116.5(5)
O4 C12 C13 106.3(9)
C12' O4' P1 123.5(7)
O4' C12' C13' 110.9(15)
O5 C14 C15 109.1(4)
C17 C16 C23 106.1(3)
C17 C16 C9 128.1(4)
C23 C16 C9 125.8(3)
C16 C17 N2 110.7(4)
N2 C18 C19 129.7(4)
N2 C18 C23 107.7(3)
C19 C18 C23 122.6(4)
C20 C19 C18 117.3(4)
C19 C20 C21 121.0(4)
C22 C21 C20 122.0(4)
C21 C22 C23 118.2(4)
C18 C23 C22 118.9(4)
C18 C23 C16 106.6(3)
C22 C23 C16 134.5(4)

loop_
_geom_bond_atom_site_label_1
_geom_bond_atom_site_label_2
_geom_bond_distance
P1 O3 1.489(4)
P1 O4 1.524(5)
P1 O5 1.570(3)
P1 O4' 1.679(7)
P1 C11 1.795(4)
O1 C1 1.200(6)
O2 C8 1.206(5)
O5 C14 1.449(5)
N1 C1 1.403(6)
N1 C8 1.409(6)
N1 C9 1.503(5)
N2 C18 1.366(5)
N2 C17 1.369(5)
C1 C2 1.502(8)
C2 C7 1.367(8)
C2 C3 1.394(7)
C3 C4 1.407(11)
C4 C5 1.383(12)
C5 C6 1.379(10)
C6 C7 1.392(7)
C7 C8 1.490(6)
C9 C16 1.512(5)
C9 C11 1.536(5)
C9 C10 1.557(6)
O4 C12 1.446(8)
C12 C13 1.537(9)
O4' C12' 1.455(8)
C12' C13' 1.530(10)
C14 C15 1.499(6)
C16 C17 1.352(5)
C16 C23 1.447(5)
C18 C19 1.394(6)
C18 C23 1.407(6)
C19 C20 1.385(7)
C20 C21 1.392(7)
C21 C22 1.383(6)
C22 C23 1.410(5)

loop_
_geom_hbond_atom_site_label_D
_geom_hbond_atom_site_label_H
_geom_hbond_atom_site_label_A
_geom_hbond_distance_DH
_geom_hbond_distance_HA
_geom_hbond_distance_DA
_geom_hbond_angle_DHA
_geom_hbond_site_symmetry_A
N2 H2 O3 0.898(10) 1.880(15) 2.764(5) 168(4) 8_566

loop_
_geom_torsion_atom_site_label_1
_geom_torsion_atom_site_label_2
_geom_torsion_atom_site_label_3
_geom_torsion_atom_site_label_4
_geom_torsion
O3 P1 O5 C14 52.1(4)
O4 P1 O5 C14 163.6(4)
O4' P1 O5 C14 -170.6(4)
C11 P1 O5 C14 -73.7(3)
C8 N1 C1 O1 175.9(5)
C9 N1 C1 O1 1.5(8)
C8 N1 C1 C2 0.0(5)
C9 N1 C1 C2 -174.3(4)
O1 C1 C2 C7 -174.6(5)
N1 C1 C2 C7 1.3(5)
O1 C1 C2 C3 4.5(9)
N1 C1 C2 C3 -179.7(5)
C7 C2 C3 C4 2.0(8)
C1 C2 C3 C4 -176.9(5)
C2 C3 C4 C5 -1.7(9)
C3 C4 C5 C6 1.2(10)
C4 C5 C6 C7 -0.8(9)
C3 C2 C7 C6 -1.8(8)
C1 C2 C7 C6 177.3(4)
C3 C2 C7 C8 178.9(4)
C1 C2 C7 C8 -2.0(5)
C5 C6 C7 C2 1.1(7)
C5 C6 C7 C8 -179.7(5)
C1 N1 C8 O2 178.1(4)
C9 N1 C8 O2 -7.1(6)
C1 N1 C8 C7 -1.2(5)
C9 N1 C8 C7 173.7(3)
C2 C7 C8 O2 -177.2(5)
C6 C7 C8 O2 3.6(8)
C2 C7 C8 N1 2.0(5)
C6 C7 C8 N1 -177.2(4)
C1 N1 C9 C16 115.8(4)
C8 N1 C9 C16 -58.0(4)
C1 N1 C9 C11 -124.4(4)
C8 N1 C9 C11 61.7(4)
C1 N1 C9 C10 -3.7(6)
C8 N1 C9 C10 -177.6(3)
N1 C9 C11 P1 54.1(4)
C16 C9 C11 P1 171.5(3)
C10 C9 C11 P1 -67.5(4)
O3 P1 C11 C9 48.0(4)
O4 P1 C11 C9 -67.9(4)
O5 P1 C11 C9 174.0(3)
O4' P1 C11 C9 -89.2(5)
O3 P1 O4 C12 162.1(6)
O5 P1 O4 C12 41.9(7)
O4' P1 O4 C12 -24.8(8)
C11 P1 O4 C12 -74.9(6)
P1 O4 C12 C13 -179.8(8)
O3 P1 O4' C12' 52.5(12)
O4 P1 O4' C12' 43.8(9)
O5 P1 O4' C12' -74.8(10)
C11 P1 O4' C12' 179.3(10)
P1 O4' C12' C13' -153.8(16)
P1 O5 C14 C15 -156.1(3)
N1 C9 C16 C17 124.0(4)
C11 C9 C16 C17 5.7(6)
C10 C9 C16 C17 -115.4(4)
N1 C9 C16 C23 -55.1(5)
C11 C9 C16 C23 -173.4(3)
C10 C9 C16 C23 65.5(5)
C23 C16 C17 N2 -0.7(5)
C9 C16 C17 N2 -179.9(4)
C18 N2 C17 C16 0.9(5)
C17 N2 C18 C19 178.7(4)
C17 N2 C18 C23 -0.8(4)
N2 C18 C19 C20 -179.6(4)
C23 C18 C19 C20 -0.2(6)
C18 C19 C20 C21 -0.4(6)
C19 C20 C21 C22 0.7(7)
C20 C21 C22 C23 -0.4(6)
N2 C18 C23 C22 180.0(3)
C19 C18 C23 C22 0.5(6)
N2 C18 C23 C16 0.3(4)
C19 C18 C23 C16 -179.1(4)
C21 C22 C23 C18 -0.2(6)
C21 C22 C23 C16 179.3(4)
C17 C16 C23 C18 0.2(4)
C9 C16 C23 C18 179.5(3)
C17 C16 C23 C22 -179.3(4)
C9 C16 C23 C22 -0.1(7)
